data_7013038
loop_
_publ_author_name
'Carmen Soria Alvarez'
'Alan Bashall'
'Andrew D. Bond'
'Dale Cave'
'Eil\'is A. Harron'
'Richard A. Layfield'
'Marta E. G. Mosquera'
'Mary McPartlin'
'Jeremy M. Rawson'
'Paul T. Wood'
'Dominic S. Wright'

_publ_section_title
;
 Applications of manganocene in the synthesis of Mn(II) amide and imide
 cages
;
_journal_issue 15
_journal_name_full 'Dalton Trans.'
_journal_page_first 3002
_journal_page_last 3008
_journal_paper_doi 10.1039/b303727b
_journal_year 2003
_chemical_formula_sum 'C110 H128 Mn8 N24 O8'
_chemical_formula_weight 2353.88
_chemical_name_systematic
; 
? 
;
_space_group_IT_number 88
_symmetry_cell_setting tetragonal
_symmetry_space_group_name_Hall '-I 4ad'
_symmetry_space_group_name_H-M 'I 41/a :2'
_atom_sites_solution_hydrogens geom
_atom_sites_solution_primary direct
_atom_sites_solution_secondary difmap
_audit_creation_method SHELXL
_cell_angle_alpha 90.00
_cell_angle_beta 90.00
_cell_angle_gamma 90.00
_cell_formula_units_Z 4
_cell_length_a 23.6528(8)
_cell_length_b 23.6528(8)
_cell_length_c 20.7070(6)
_cell_measurement_reflns_used 15669
_cell_measurement_temperature 180(2)
_cell_measurement_theta_max 26.02
_cell_measurement_theta_min 1.00
_cell_volume 11584.6(6)
_computing_cell_refinement 'HKL Scalepack (Otwinowski & Minor 1997)'
_computing_data_collection 'Collect (Nonius BV, 1997-2000)'
_computing_data_reduction
;
HKL Denzo and Scalepack (Otwinowski & Minor 1997)
;
_computing_molecular_graphics 'Bruker SHELXTL'
_computing_publication_material 'Bruker SHELXTL'
_computing_structure_refinement 'SHELXL-93 (Sheldrick, 1993)'
_computing_structure_solution teXsan
_diffrn_ambient_temperature 180(2)
_diffrn_detector_area_resol_mean 9
_diffrn_measurement_device '95mm CCD camera on \k-goniostat'
_diffrn_measurement_device_type KappaCCD
_diffrn_measurement_method CCD
_diffrn_radiation_source 'fine-focus sealed tube'
_diffrn_radiation_wavelength 0.71069
_diffrn_reflns_av_R_equivalents 0.0626
_diffrn_reflns_av_sigmaI/netI 0.0619
_diffrn_reflns_limit_h_max 29
_diffrn_reflns_limit_h_min -28
_diffrn_reflns_limit_k_max 29
_diffrn_reflns_limit_k_min -13
_diffrn_reflns_limit_l_max 25
_diffrn_reflns_limit_l_min -25
_diffrn_reflns_number 22318
_diffrn_reflns_theta_max 26.02
_diffrn_reflns_theta_min 1.31
_exptl_absorpt_coefficient_mu 0.906
_exptl_absorpt_correction_T_max 1.000
_exptl_absorpt_correction_T_min 0.815
_exptl_absorpt_correction_type multi-scan
_exptl_absorpt_process_details
;
multi-scan from symmetry-related measurements (Blessing 1995)
;
_exptl_crystal_density_diffrn 1.347
_exptl_crystal_F_000 4880
_exptl_crystal_size_max 0.23
_exptl_crystal_size_mid 0.19
_exptl_crystal_size_min 0.12
_refine_diff_density_max 0.577
_refine_diff_density_min -0.396
_refine_diff_density_rms 0.071
_refine_ls_extinction_method none
_refine_ls_goodness_of_fit_all 1.036
_refine_ls_goodness_of_fit_obs 1.122
_refine_ls_matrix_type full
_refine_ls_number_parameters 318
_refine_ls_number_reflns 5656
_refine_ls_number_restraints 60
_refine_ls_restrained_S_all 1.290
_refine_ls_restrained_S_obs 1.189
_refine_ls_R_factor_all 0.0990
_refine_ls_R_factor_obs 0.0571
_refine_ls_shift/esd_max 1.463
_refine_ls_shift/esd_mean 0.142
_refine_ls_structure_factor_coef Fsqd
_refine_ls_weighting_details 'w=1/[\s^2^(Fo^2^)+(0.0842P)^2^+17.8397P] where P=(Fo^2^+2Fc^2^)/3'
_refine_ls_weighting_scheme calc
_refine_ls_wR_factor_all 0.1993
_refine_ls_wR_factor_obs 0.1490
_reflns_number_observed 4000
_reflns_number_total 5674
_reflns_observed_criterion >2sigma(I)
_cod_data_source_file b303727b.txt
_cod_data_source_block dw0130
_cod_depositor_comments
;
The following automatic conversions were performed:
'_symmetry_cell_setting' value 'Tetragonal' changed to 'tetragonal'
according to '/home/saulius/struct/CIF-dictionaries/cif_core.dic'
dictionary named 'cif_core.dic' version 2.4.1 from
2010-06-29.

'_exptl_absorpt_correction_type' value 'multiscan' changed to
'multi-scan' according to
'/home/saulius/struct/CIF-dictionaries/cif_core.dic' dictionary named
'cif_core.dic' version 2.4.1 from 2010-06-29.

Automatic conversion script
Id: cif_fix_enum 1527 2010-12-29 10:47:43Z saulius 

The following automatic conversions were performed:

'_refine_ls_weighting_scheme' value 'calc
w=1/[\s^2^(Fo^2^)+(0.0842P)^2^+17.8397P] where P=(Fo^2^+2Fc^2^)/3'
was changed to 'calc'. New tag '_refine_ls_weighting_details' was
created. The value of the new tag was set to
'w=1/[\s^2^(Fo^2^)+(0.0842P)^2^+17.8397P] where P=(Fo^2^+2Fc^2^)/3'.

Automatic conversion script
Id: cif_fix_values 3143 2015-03-26 13:38:13Z robertas 
;
_cod_original_sg_symbol_H-M I4(1)/a
_cod_database_code 7013038

loop_
_symmetry_equiv_pos_as_xyz
'x, y, z'
'-x, -y+1/2, z'
'-y+3/4, x+1/4, z+1/4'
'y+1/4, -x+1/4, z+1/4'
'x+1/2, y+1/2, z+1/2'
'-x+1/2, -y+1, z+1/2'
'-y+5/4, x+3/4, z+3/4'
'y+3/4, -x+3/4, z+3/4'
'-x, -y, -z'
'x, y-1/2, -z'
'y-3/4, -x-1/4, -z-1/4'
'-y-1/4, x-1/4, -z-1/4'
'-x+1/2, -y+1/2, -z+1/2'
'x+1/2, y, -z+1/2'
'y-1/4, -x+1/4, -z+1/4'
'-y+1/4, x+1/4, -z+1/4'

loop_
_atom_site_aniso_label
_atom_site_aniso_U_11
_atom_site_aniso_U_22
_atom_site_aniso_U_33
_atom_site_aniso_U_23
_atom_site_aniso_U_13
_atom_site_aniso_U_12
Mn1 0.0398(3) 0.0375(3) 0.0357(3) 0.0003(2) -0.0012(2) -0.0002(2)
Mn2 0.0421(4) 0.0465(4) 0.0560(4) -0.0034(3) -0.0008(3) -0.0032(3)
N2 0.046(2) 0.069(2) 0.044(2) -0.004(2) 0.003(2) -0.008(2)
N1 0.042(2) 0.037(2) 0.036(2) -0.0016(13) -0.0020(13) 0.0011(13)
N4 0.054(2) 0.073(3) 0.074(3) 0.003(2) -0.017(2) 0.002(2)
N3 0.056(2) 0.057(2) 0.051(2) -0.005(2) -0.013(2) -0.003(2)
N5 0.053(2) 0.049(2) 0.057(2) -0.017(2) 0.004(2) -0.005(2)
N6 0.042(2) 0.038(2) 0.039(2) -0.0058(13) 0.0022(14) 0.0004(14)
O4 0.086(3) 0.177(5) 0.131(4) -0.003(4) -0.062(3) 0.027(3)
O6 0.058(2) 0.071(2) 0.066(2) -0.019(2) 0.017(2) -0.006(2)
C1 0.062(4) 0.046(3) 0.196(8) 0.017(4) 0.037(5) 0.003(3)
C2 0.103(5) 0.075(4) 0.080(4) 0.009(3) -0.008(3) -0.035(4)
C3 0.100(5) 0.068(4) 0.116(5) 0.011(4) 0.051(5) 0.009(4)
C4 0.045(3) 0.151(7) 0.143(7) 0.078(6) -0.008(4) -0.019(4)
C5 0.146(7) 0.120(6) 0.077(4) -0.032(4) 0.032(4) -0.091(6)
C11 0.046(2) 0.051(2) 0.054(2) 0.003(2) -0.007(2) -0.005(2)
C13 0.075(4) 0.099(5) 0.088(4) 0.009(4) -0.031(3) 0.006(3)
C14 0.098(5) 0.126(6) 0.077(4) -0.008(4) -0.048(4) 0.005(4)
C15 0.090(4) 0.077(4) 0.063(3) -0.004(3) -0.019(3) -0.006(3)
C17 0.129(6) 0.103(5) 0.073(4) -0.033(3) -0.025(4) 0.011(4)
C18 0.091(6) 0.257(13) 0.202(10) -0.060(10) -0.052(6) 0.087(7)
C21 0.048(2) 0.038(2) 0.036(2) -0.002(2) -0.003(2) 0.002(2)
C23 0.064(3) 0.052(3) 0.063(3) -0.023(2) 0.002(2) 0.002(2)
C24 0.057(3) 0.056(3) 0.060(3) -0.021(2) 0.006(2) 0.004(2)
C25 0.047(2) 0.050(2) 0.047(2) -0.005(2) 0.005(2) 0.002(2)
C27 0.095(4) 0.077(4) 0.096(4) -0.054(3) 0.000(3) -0.004(3)
C28 0.077(4) 0.126(5) 0.108(5) -0.045(4) 0.053(4) -0.019(4)
C1S 0.097(8) 0.309(17) 0.083(6) 0.000 0.000 -0.087(11)
C2S 0.106(8) 0.268(14) 0.296(16) -0.059(13) 0.037(10) -0.035(9)
C3S 0.192(15) 0.313(19) 0.392(21) 0.028(18) -0.061(16) 0.003(15)
C4S 0.165(13) 0.251(17) 0.109(9) 0.000 0.000 -0.031(14)
C1T 0.378(18) 0.269(16) 0.157(11) 0.000(11) 0.060(12) -0.039(14)
C2T 0.273(14) 0.282(14) 0.135(9) 0.029(10) 0.105(10) -0.016(13)
C3T 0.330(17) 0.353(18) 0.153(9) 0.024(11) 0.150(11) -0.009(14)
C4T 0.295(16) 0.259(16) 0.184(11) 0.037(11) 0.090(12) 0.046(13)
C5T 0.242(13) 0.188(11) 0.206(11) -0.086(9) 0.105(10) -0.005(11)
C6T 0.290(16) 0.193(13) 0.307(16) -0.084(13) 0.046(13) -0.032(12)

loop_
_atom_site_label
_atom_site_type_symbol
_atom_site_fract_x
_atom_site_fract_y
_atom_site_fract_z
_atom_site_U_iso_or_equiv
_atom_site_thermal_displace_type
_atom_site_occupancy
_atom_site_calc_flag
_atom_site_refinement_flags
_atom_site_disorder_group
Mn1 Mn 0.07741(2) -0.25947(2) -0.07947(3) 0.0377(2) Uani 1 d . .
Mn2 Mn 0.11562(3) -0.12920(3) -0.05207(3) 0.0482(2) Uani 1 d . .
N2 N 0.16314(14) -0.2380(2) -0.0727(2) 0.0528(9) Uani 1 d . .
H2A H 0.18303(14) -0.2409(2) -0.1085(2) 0.063 Uiso 1 calc R .
N1 N 0.04128(13) -0.17958(12) -0.07631(14) 0.0385(7) Uani 1 d . .
N4 N 0.2430(2) -0.2422(2) -0.0073(2) 0.0667(11) Uani 1 d . .
N3 N 0.1655(2) -0.1803(2) 0.0156(2) 0.0547(9) Uani 1 d . .
N5 N 0.03311(15) -0.11310(15) 0.0038(2) 0.0528(9) Uani 1 d . .
N6 N -0.04405(13) -0.17629(13) -0.01664(14) 0.0396(7) Uani 1 d . .
O4 O 0.3187(2) -0.2445(3) 0.0619(3) 0.131(2) Uani 1 d . .
O6 O -0.12381(13) -0.17336(14) 0.03878(15) 0.0649(9) Uani 1 d . .
C1 C 0.1253(3) -0.0335(2) -0.0980(5) 0.101(2) Uani 1 d . .
H1 H 0.0941(3) -0.0085(2) -0.0945(5) 0.121 Uiso 1 calc R .
C2 C 0.1352(3) -0.0704(3) -0.1469(3) 0.086(2) Uani 1 d . .
H2 H 0.1116(3) -0.0762(3) -0.1834(3) 0.103 Uiso 1 calc R .
C3 C 0.1831(3) -0.0968(3) -0.1352(4) 0.094(2) Uani 1 d . .
H3 H 0.1993(3) -0.1247(3) -0.1626(4) 0.113 Uiso 1 calc R .
C4 C 0.2060(3) -0.0793(4) -0.0801(5) 0.113(3) Uani 1 d . .
H4 H 0.2406(3) -0.0921(4) -0.0622(5) 0.136 Uiso 1 calc R .
C5 C 0.1700(4) -0.0391(3) -0.0534(3) 0.114(3) Uani 1 d . .
H5 H 0.1746(4) -0.0195(3) -0.0136(3) 0.137 Uiso 1 calc R .
C11 C 0.1910(2) -0.2206(2) -0.0206(2) 0.0505(10) Uani 1 d . .
C13 C 0.2663(3) -0.2257(3) 0.0464(3) 0.087(2) Uani 1 d . .
C14 C 0.2413(3) -0.1880(3) 0.0892(3) 0.100(2) Uani 1 d . .
H14 H 0.2587(3) -0.1786(3) 0.1290(3) 0.120 Uiso 1 calc R .
C15 C 0.1910(3) -0.1653(2) 0.0718(2) 0.0763(15) Uani 1 d . .
C17 C 0.1616(3) -0.1205(3) 0.1111(3) 0.102(2) Uani 1 d . .
H17A H 0.1778(15) -0.1195(15) 0.1547(8) 0.153 Uiso 1 calc R .
H17B H 0.1212(5) -0.1292(12) 0.1139(21) 0.153 Uiso 1 calc R .
H17C H 0.1667(19) -0.0836(4) 0.0904(14) 0.153 Uiso 1 calc R .
C18 C 0.3465(4) -0.2805(6) 0.0150(6) 0.183(5) Uani 1 d . .
H18A H 0.3246(22) -0.3153(18) 0.0093(35) 0.275 Uiso 1 calc R .
H18B H 0.3845(16) -0.2900(35) 0.0305(23) 0.275 Uiso 1 calc R .
H18C H 0.3493(37) -0.2606(15) -0.0263(15) 0.275 Uiso 1 calc R .
C21 C 0.0092(2) -0.1575(2) -0.0300(2) 0.0406(9) Uani 1 d . .
C23 C 0.0024(2) -0.0879(2) 0.0493(2) 0.0596(12) Uani 1 d . .
C24 C -0.0511(2) -0.1058(2) 0.0652(2) 0.0576(11) Uani 1 d . .
H24 H -0.0723(2) -0.0883(2) 0.0986(2) 0.069 Uiso 1 calc R .
C25 C -0.0722(2) -0.1505(2) 0.0302(2) 0.0480(10) Uani 1 d . .
C27 C 0.0290(3) -0.0372(2) 0.0809(3) 0.089(2) Uani 1 d . .
H27A H -0.0006(3) -0.0131(10) 0.0993(19) 0.134 Uiso 1 calc R .
H27B H 0.0504(16) -0.0157(11) 0.0486(5) 0.134 Uiso 1 calc R .
H27C H 0.0546(15) -0.0497(3) 0.1153(14) 0.134 Uiso 1 calc R .
C28 C -0.1599(3) -0.1477(3) 0.0859(3) 0.104(2) Uani 1 d . .
H28A H -0.1428(11) -0.1515(19) 0.1288(4) 0.156 Uiso 1 calc R .
H28B H -0.1968(8) -0.1666(15) 0.0855(18) 0.156 Uiso 1 calc R .
H28C H -0.1649(18) -0.1076(6) 0.0757(14) 0.156 Uiso 1 calc R .
C1S C 0.0000 -0.2500 -0.3773(5) 0.163(6) Uani 1 d SU .
C2S C -0.0121(6) -0.1965(8) -0.4144(10) 0.223(7) Uani 1 d U .
C3S C -0.0069(10) -0.1983(10) -0.4762(15) 0.299(11) Uani 1 d U .
C4S C 0.0000 -0.2500 -0.4991(8) 0.175(7) Uani 1 d SU .
C1T C 0.2982(5) 0.1266(7) -0.1860(6) 0.268(8) Uani 1 d GU .
H1T H 0.3322(5) 0.1446(7) -0.1727(6) 0.321 Uiso 0.83 calc PR .
C2T C 0.2581(8) 0.1566(4) -0.2210(5) 0.230(7) Uani 1 d GU .
H2T H 0.2647(11) 0.1951(4) -0.2316(8) 0.276 Uiso 0.83 calc PR .
C3T C 0.2084(6) 0.1303(7) -0.2404(4) 0.278(9) Uani 1 d GU .
H3T H 0.1810(8) 0.1509(10) -0.2644(5) 0.334 Uiso 0.83 calc PR .
C4T C 0.1988(5) 0.0740(7) -0.2249(5) 0.246(8) Uani 1 d GU .
H4T H 0.1648(6) 0.0560(10) -0.2382(7) 0.295 Uiso 0.83 calc PR .
C5T C 0.2389(7) 0.0439(4) -0.1899(5) 0.212(6) Uani 1 d GU .
H5T H 0.2324(10) 0.0054(4) -0.1792(8) 0.254 Uiso 0.83 calc PR .
C6T C 0.2887(6) 0.0702(6) -0.1704(5) 0.263(8) Uani 1 d GU .
H6T H 0.3161(7) 0.0497(9) -0.1465(7) 0.316 Uiso 0.83 calc PR .

loop_
_atom_type_symbol
_atom_type_description
_atom_type_scat_dispersion_real
_atom_type_scat_dispersion_imag
_atom_type_scat_source
C C 0.0033 0.0016 'International Tables Vol C Tables 4.2.6.8 and 6.1.1.4'
H H 0.0000 0.0000 'International Tables Vol C Tables 4.2.6.8 and 6.1.1.4'
N N 0.0061 0.0033 'International Tables Vol C Tables 4.2.6.8 and 6.1.1.4'
O O 0.0106 0.0060 'International Tables Vol C Tables 4.2.6.8 and 6.1.1.4'
Mn Mn 0.3368 0.7283 'International Tables Vol C Tables 4.2.6.8 and 6.1.1.4'

loop_
_geom_angle_atom_site_label_1
_geom_angle_atom_site_label_2
_geom_angle_atom_site_label_3
_geom_angle
_geom_angle_site_symmetry_1
_geom_angle_site_symmetry_3
_geom_angle_publ_flag
N1 Mn1 N2 100.14(13) . . ?
N1 Mn1 N1 108.88(11) . 11_655 ?
N2 Mn1 N1 103.00(12) . 11_655 ?
N1 Mn1 N6 118.25(12) . 2_545 ?
N2 Mn1 N6 119.07(13) . 2_545 ?
N1 Mn1 N6 106.29(12) 11_655 2_545 ?
N1 Mn1 Mn1 39.77(8) . 12 ?
N2 Mn1 Mn1 111.58(10) . 12 ?
N1 Mn1 Mn1 69.20(9) 11_655 12 ?
N6 Mn1 Mn1 128.49(8) 2_545 12 ?
N1 Mn1 Mn1 102.14(8) . 11_655 ?
N2 Mn1 Mn1 141.07(10) . 11_655 ?
N1 Mn1 Mn1 39.27(8) 11_655 11_655 ?
N6 Mn1 Mn1 76.55(8) 2_545 11_655 ?
Mn1 Mn1 Mn1 69.93(2) 12 11_655 ?
N1 Mn1 Mn2 41.24(8) . . ?
N2 Mn1 Mn2 59.43(11) . . ?
N1 Mn1 Mn2 121.51(9) 11_655 . ?
N6 Mn1 Mn2 131.61(8) 2_545 . ?
Mn1 Mn1 Mn2 68.72(2) 12 . ?
Mn1 Mn1 Mn2 138.65(2) 11_655 . ?
N1 Mn2 N3 106.20(12) . . ?
N1 Mn2 N5 61.47(11) . . ?
N3 Mn2 N5 103.07(14) . . ?
N1 Mn2 C5 151.8(3) . . ?
N3 Mn2 C5 101.6(3) . . ?
N5 Mn2 C5 107.6(2) . . ?
N1 Mn2 C4 152.8(3) . . ?
N3 Mn2 C4 87.1(2) . . ?
N5 Mn2 C4 139.6(3) . . ?
C5 Mn2 C4 32.3(3) . . ?
N1 Mn2 C1 119.2(2) . . ?
N3 Mn2 C1 134.6(2) . . ?
N5 Mn2 C1 96.9(2) . . ?
C5 Mn2 C1 33.1(3) . . ?
C4 Mn2 C1 53.1(2) . . ?
N1 Mn2 C3 122.0(2) . . ?
N3 Mn2 C3 105.6(2) . . ?
N5 Mn2 C3 148.0(2) . . ?
C5 Mn2 C3 52.6(2) . . ?
C4 Mn2 C3 30.9(2) . . ?
C1 Mn2 C3 52.1(2) . . ?
N1 Mn2 C2 106.1(2) . . ?
N3 Mn2 C2 136.3(2) . . ?
N5 Mn2 C2 118.0(2) . . ?
C5 Mn2 C2 53.7(2) . . ?
C4 Mn2 C2 52.2(2) . . ?
C1 Mn2 C2 32.1(2) . . ?
C3 Mn2 C2 31.1(2) . . ?
N1 Mn2 C21 30.08(11) . . ?
N3 Mn2 C21 105.16(13) . . ?
N5 Mn2 C21 31.51(11) . . ?
C5 Mn2 C21 135.3(3) . . ?
C4 Mn2 C21 165.9(2) . . ?
C1 Mn2 C21 112.8(2) . . ?
C3 Mn2 C21 144.5(2) . . ?
C2 Mn2 C21 117.5(2) . . ?
N1 Mn2 Mn1 38.81(8) . . ?
N3 Mn2 Mn1 74.90(9) . . ?
N5 Mn2 Mn1 90.50(9) . . ?
C5 Mn2 Mn1 161.9(2) . . ?
C4 Mn2 Mn1 129.8(3) . . ?
C1 Mn2 Mn1 145.7(2) . . ?
C3 Mn2 Mn1 110.5(2) . . ?
C2 Mn2 Mn1 116.69(15) . . ?
C21 Mn2 Mn1 61.76(8) . . ?
C11 N2 Mn1 127.5(3) . . ?
C21 N1 Mn1 128.0(2) . . ?
C21 N1 Mn2 94.6(2) . . ?
Mn1 N1 Mn2 99.94(13) . . ?
C21 N1 Mn1 115.8(2) . 12 ?
Mn1 N1 Mn1 100.96(12) . 12 ?
Mn2 N1 Mn1 117.38(14) . 12 ?
C11 N4 C13 116.4(5) . . ?
C15 N3 C11 117.5(4) . . ?
C15 N3 Mn2 129.9(3) . . ?
C11 N3 Mn2 105.8(3) . . ?
C23 N5 C21 118.4(4) . . ?
C23 N5 Mn2 153.3(3) . . ?
C21 N5 Mn2 88.1(2) . . ?
C21 N6 C25 117.5(3) . . ?
C21 N6 Mn1 116.5(2) . 2_545 ?
C25 N6 Mn1 125.7(3) . 2_545 ?
C13 O4 C18 116.8(5) . . ?
C25 O6 C28 117.4(4) . . ?
C2 C1 C5 107.4(6) . . ?
C2 C1 Mn2 73.3(3) . . ?
C5 C1 Mn2 74.4(4) . . ?
C1 C2 C3 108.4(6) . . ?
C1 C2 Mn2 74.6(4) . . ?
C3 C2 Mn2 75.3(4) . . ?
C4 C3 C2 111.1(7) . . ?
C4 C3 Mn2 76.2(4) . . ?
C2 C3 Mn2 73.7(4) . . ?
C3 C4 C5 107.9(6) . . ?
C3 C4 Mn2 72.9(4) . . ?
C5 C4 Mn2 73.1(3) . . ?
C4 C5 C1 105.1(6) . . ?
C4 C5 Mn2 74.6(4) . . ?
C1 C5 Mn2 72.5(3) . . ?
N4 C11 N3 123.6(4) . . ?
N4 C11 N2 119.7(4) . . ?
N3 C11 N2 116.6(4) . . ?
N4 C13 C14 123.8(5) . . ?
N4 C13 O4 119.4(6) . . ?
C14 C13 O4 116.7(6) . . ?
C13 C14 C15 117.4(5) . . ?
C17 C15 N3 116.3(5) . . ?
C17 C15 C14 122.8(5) . . ?
N3 C15 C14 120.9(5) . . ?
N6 C21 N1 123.1(3) . . ?
N6 C21 N5 121.5(3) . . ?
N1 C21 N5 115.5(3) . . ?
N6 C21 Mn2 175.2(3) . . ?
N1 C21 Mn2 55.4(2) . . ?
N5 C21 Mn2 60.4(2) . . ?
N5 C23 C27 115.9(4) . . ?
N5 C23 C24 122.3(4) . . ?
C27 C23 C24 121.8(4) . . ?
C25 C24 C23 116.5(4) . . ?
O6 C25 C24 124.7(4) . . ?
O6 C25 N6 111.5(3) . . ?
C24 C25 N6 123.8(4) . . ?
C2S C1S C2S 118.8(16) . 2_545 ?
C3S C2S C1S 117.4(20) . . ?
C4S C3S C2S 113.6(27) . . ?
C3S C4S C3S 137.9(33) . 2_545 ?
C2T C1T C6T 120.0 . . ?
C3T C2T C1T 120.0 . . ?
C4T C3T C2T 120.0 . . ?
C3T C4T C5T 120.0 . . ?
C6T C5T C4T 120.0 . . ?
C5T C6T C1T 120.0 . . ?

loop_
_geom_bond_atom_site_label_1
_geom_bond_atom_site_label_2
_geom_bond_distance
_geom_bond_site_symmetry_2
_geom_bond_publ_flag
Mn1 N1 2.075(3) . ?
Mn1 N2 2.095(3) . ?
Mn1 N1 2.097(3) 11_655 ?
Mn1 N6 2.150(3) 2_545 ?
Mn1 Mn1 3.2187(9) 12 ?
Mn1 Mn1 3.2187(9) 11_655 ?
Mn1 Mn2 3.2609(8) . ?
Mn2 N1 2.183(3) . ?
Mn2 N3 2.195(4) . ?
Mn2 N5 2.300(3) . ?
Mn2 C5 2.490(6) . ?
Mn2 C4 2.508(6) . ?
Mn2 C1 2.466(5) . ?
Mn2 C3 2.470(6) . ?
Mn2 C2 2.450(6) . ?
Mn2 C21 2.644(4) . ?
N2 C11 1.329(5) . ?
N1 C21 1.329(5) . ?
N1 Mn1 2.097(3) 12 ?
N4 C11 1.360(6) . ?
N4 C13 1.301(7) . ?
N3 C15 1.358(6) . ?
N3 C11 1.354(6) . ?
N5 C23 1.331(5) . ?
N5 C21 1.383(5) . ?
N6 C21 1.364(5) . ?
N6 C25 1.325(5) . ?
N6 Mn1 2.150(3) 2_545 ?
O4 C13 1.355(7) . ?
O4 C18 1.448(10) . ?
O6 C25 1.347(5) . ?
O6 C28 1.432(6) . ?
C1 C2 1.357(9) . ?
C1 C5 1.410(10) . ?
C2 C3 1.317(9) . ?
C3 C4 1.327(10) . ?
C4 C5 1.392(11) . ?
C13 C14 1.389(9) . ?
C14 C15 1.354(8) . ?
C15 C17 1.507(8) . ?
C23 C27 1.504(6) . ?
C23 C24 1.373(6) . ?
C24 C25 1.375(6) . ?
C1S C2S 1.51(2) . ?
C1S C2S 1.51(2) 2_545 ?
C2S C3S 1.29(3) . ?
C3S C4S 1.32(3) . ?
C4S C3S 1.32(3) 2_545 ?
C1T C2T 1.39 . ?
C1T C6T 1.39 . ?
C2T C3T 1.39 . ?
C3T C4T 1.39 . ?
C4T C5T 1.39 . ?
C5T C6T 1.39 . ?
